data_4330647
loop_
_publ_author_name
'Laurine Azor'
'Corinne Bailly'
'Lydia Brelot'
'Marc Henry'
'Pierre Mobian'
'Samuel Dagorne'

_publ_contact_author_address
;
Institut Le Bel, rue Blaise Pascal, 67000 STRASBOURG, FRANCE
;
_publ_contact_author_email welter@unistra.fr
_publ_contact_author_fax 0383681232
_publ_contact_author_name
;
Richard Welter
;
_publ_contact_author_phone 0383681593
_publ_section_title
;
 Stereoselective Synthesis of Biphenolate/Binaphtolate Titanate and
 Zirconate Alkoxide Species: Structural Characterization and Use in the
 Controlled ROP of Lactide
;
_journal_name_full 'Inorganic Chemistry'
_journal_page_first 10876
_journal_page_last 10883
_journal_paper_doi 10.1021/ic301352t
_journal_volume 51
_journal_year 2012
_chemical_formula_moiety 'C71 H55 Li O6 Ti, C H2 Cl2'
_chemical_formula_sum 'C72 H57 Cl2 Li O6 Ti'
_chemical_formula_weight 1143.92
_chemical_name_systematic
;
 ?
;
_space_group_IT_number 14
_symmetry_cell_setting monoclinic
_symmetry_space_group_name_Hall '-P 2ybc'
_symmetry_space_group_name_H-M 'P 1 21/c 1'
_atom_sites_solution_hydrogens geom
_atom_sites_solution_primary direct
_atom_sites_solution_secondary difmap
_audit_creation_method SHELXL-97
_cell_angle_alpha 90.00
_cell_angle_beta 106.882(2)
_cell_angle_gamma 90.00
_cell_formula_units_Z 4
_cell_length_a 12.9378(4)
_cell_length_b 21.2271(7)
_cell_length_c 23.9465(6)
_cell_measurement_reflns_used 9451
_cell_measurement_temperature 173(2)
_cell_measurement_theta_max 29.54
_cell_measurement_theta_min 2.29
_cell_volume 6293.1(3)
_computing_cell_refinement 'Bruker SAINT'
_computing_data_collection 'Bruker APEX2'
_computing_data_reduction 'Bruker SAINT'
_computing_molecular_graphics 'Bruker SHELXTL'
_computing_publication_material 'Bruker SHELXTL'
_computing_structure_refinement 'SHELXL-97 (Sheldrick, 2008)'
_computing_structure_solution 'SHELXS-97 (Sheldrick, 2008)'
_diffrn_ambient_temperature 173(2)
_diffrn_measured_fraction_theta_full 0.996
_diffrn_measured_fraction_theta_max 0.996
_diffrn_measurement_device_type 'Bruker APEX-II CCD'
_diffrn_measurement_method '\f and \w scans'
_diffrn_radiation_monochromator graphite
_diffrn_radiation_source 'sealed tube'
_diffrn_radiation_type MoK\a
_diffrn_radiation_wavelength 0.71073
_diffrn_reflns_av_R_equivalents 0.0469
_diffrn_reflns_av_sigmaI/netI 0.0666
_diffrn_reflns_limit_h_max 18
_diffrn_reflns_limit_h_min -18
_diffrn_reflns_limit_k_max 29
_diffrn_reflns_limit_k_min -29
_diffrn_reflns_limit_l_max 33
_diffrn_reflns_limit_l_min -32
_diffrn_reflns_number 53547
_diffrn_reflns_theta_full 30.04
_diffrn_reflns_theta_max 30.04
_diffrn_reflns_theta_min 1.90
_exptl_absorpt_coefficient_mu 0.272
_exptl_absorpt_correction_T_max 0.9733
_exptl_absorpt_correction_T_min 0.8990
_exptl_absorpt_correction_type multi-scan
_exptl_absorpt_process_details sadabs
_exptl_crystal_colour orange
_exptl_crystal_density_diffrn 1.207
_exptl_crystal_description block
_exptl_crystal_F_000 2384
_exptl_crystal_size_max 0.40
_exptl_crystal_size_mid 0.20
_exptl_crystal_size_min 0.10
_platon_squeeze_details
;
 The residual electron density was assigned to one molecule of the
 tetrahydrofuran solvent [136/4 = 34 e per asymmetric unit; one molecule
 of C4H8O would give 40e]. 
;
_refine_diff_density_max 1.147
_refine_diff_density_min -0.878
_refine_diff_density_rms 0.073
_refine_ls_extinction_method none
_refine_ls_goodness_of_fit_ref 1.050
_refine_ls_hydrogen_treatment constr
_refine_ls_matrix_type full
_refine_ls_number_parameters 723
_refine_ls_number_reflns 18348
_refine_ls_number_restraints 0
_refine_ls_restrained_S_all 1.050
_refine_ls_R_factor_all 0.1084
_refine_ls_R_factor_gt 0.0649
_refine_ls_shift/su_max 0.000
_refine_ls_shift/su_mean 0.000
_refine_ls_structure_factor_coef Fsqd
_refine_ls_weighting_details 'calc w=1/[\s^2^(Fo^2^)+(0.0995P)^2^+0.0000P] where P=(Fo^2^+2Fc^2^)/3'
_refine_ls_weighting_scheme calc
_refine_ls_wR_factor_gt 0.1681
_refine_ls_wR_factor_ref 0.1860
_reflns_number_gt 11253
_reflns_number_total 18348
_reflns_threshold_expression I>2sigma(I)
_cod_data_source_file ic301352t_si_002_3.cif
_cod_data_source_block rwla101108
_cod_original_sg_symbol_H-M 'P 21/c'
_cod_database_code 4330647

loop_
_symmetry_equiv_pos_as_xyz
'x, y, z'
'-x, y+1/2, -z+1/2'
'-x, -y, -z'
'x, -y-1/2, z-1/2'

loop_
_atom_site_label
_atom_site_type_symbol
_atom_site_fract_x
_atom_site_fract_y
_atom_site_fract_z
_atom_site_U_iso_or_equiv
_atom_site_adp_type
_atom_site_occupancy
_atom_site_symmetry_multiplicity
_atom_site_calc_flag
_atom_site_refinement_flags
C1 C 0.47838(15) 0.15204(10) 0.29533(9) 0.0197(4) Uani 1 1 d .
C2 C 0.50662(16) 0.20409(10) 0.26843(9) 0.0202(4) Uani 1 1 d .
C3 C 0.53849(16) 0.19626(10) 0.21642(9) 0.0221(4) Uani 1 1 d .
C4 C 0.55393(17) 0.13415(11) 0.19782(10) 0.0250(5) Uani 1 1 d .
C5 C 0.53412(18) 0.08247(11) 0.23042(10) 0.0259(5) Uani 1 1 d .
H5 H 0.5478 0.0412 0.2189 0.031 Uiso 1 1 calc R
C6 C 0.49631(16) 0.08889(10) 0.27770(10) 0.0218(4) Uani 1 1 d .
C7 C 0.55214(18) 0.24717(11) 0.18093(10) 0.0271(5) Uani 1 1 d .
H7 H 0.5401 0.2890 0.1918 0.033 Uiso 1 1 calc R
C8 C 0.58210(19) 0.23753(12) 0.13166(11) 0.0324(5) Uani 1 1 d .
H8 H 0.5885 0.2725 0.1081 0.039 Uiso 1 1 calc R
C9 C 0.6037(2) 0.17664(13) 0.11522(11) 0.0382(6) Uani 1 1 d .
H9 H 0.6284 0.1706 0.0819 0.046 Uiso 1 1 calc R
C10 C 0.5891(2) 0.12587(13) 0.14745(11) 0.0346(6) Uani 1 1 d .
H10 H 0.6027 0.0846 0.1359 0.041 Uiso 1 1 calc R
C11 C 0.47347(17) 0.03263(10) 0.30934(10) 0.0232(4) Uani 1 1 d .
C12 C 0.4335(2) -0.02212(11) 0.27830(11) 0.0306(5) Uani 1 1 d .
H12 H 0.4222 -0.0231 0.2373 0.037 Uiso 1 1 calc R
C13 C 0.4101(2) -0.07500(12) 0.30618(13) 0.0396(6) Uani 1 1 d .
H13 H 0.3817 -0.1116 0.2842 0.048 Uiso 1 1 calc R
C14 C 0.4280(3) -0.07465(12) 0.36574(13) 0.0451(7) Uani 1 1 d .
H14 H 0.4116 -0.1108 0.3850 0.054 Uiso 1 1 calc R
C15 C 0.4701(2) -0.02087(12) 0.39734(12) 0.0398(6) Uani 1 1 d .
H15 H 0.4839 -0.0207 0.4385 0.048 Uiso 1 1 calc R
C16 C 0.49217(19) 0.03241(11) 0.36947(11) 0.0293(5) Uani 1 1 d .
H16 H 0.5202 0.0690 0.3916 0.035 Uiso 1 1 calc R
C17 C 0.41573(16) 0.29357(10) 0.30431(9) 0.0206(4) Uani 1 1 d .
C18 C 0.50794(16) 0.26756(10) 0.29536(9) 0.0198(4) Uani 1 1 d .
C19 C 0.60789(16) 0.30154(10) 0.31490(9) 0.0214(4) Uani 1 1 d .
C20 C 0.60883(17) 0.36271(10) 0.33933(10) 0.0237(4) Uani 1 1 d .
C21 C 0.51127(18) 0.38858(10) 0.34414(10) 0.0252(5) Uani 1 1 d .
H21 H 0.5116 0.4300 0.3593 0.030 Uiso 1 1 calc R
C22 C 0.41616(17) 0.35560(10) 0.32757(10) 0.0225(4) Uani 1 1 d .
C23 C 0.70754(17) 0.27660(11) 0.31172(10) 0.0264(5) Uani 1 1 d .
H23 H 0.7094 0.2353 0.2967 0.032 Uiso 1 1 calc R
C24 C 0.80112(18) 0.31064(12) 0.32981(11) 0.0322(5) Uani 1 1 d .
H24 H 0.8666 0.2929 0.3267 0.039 Uiso 1 1 calc R
C25 C 0.80147(19) 0.37097(12) 0.35282(12) 0.0350(6) Uani 1 1 d .
H25 H 0.8669 0.3943 0.3649 0.042 Uiso 1 1 calc R
C26 C 0.70725(19) 0.39677(11) 0.35802(11) 0.0308(5) Uani 1 1 d .
H26 H 0.7080 0.4377 0.3742 0.037 Uiso 1 1 calc R
C27 C 0.31561(18) 0.38656(10) 0.33292(10) 0.0249(5) Uani 1 1 d .
C28 C 0.2834(2) 0.44397(12) 0.30421(12) 0.0356(6) Uani 1 1 d .
H28 H 0.3244 0.4619 0.2811 0.043 Uiso 1 1 calc R
C29 C 0.1921(2) 0.47475(14) 0.30929(15) 0.0484(7) Uani 1 1 d .
H29 H 0.1705 0.5134 0.2894 0.058 Uiso 1 1 calc R
C30 C 0.1325(2) 0.44949(15) 0.34312(15) 0.0520(8) Uani 1 1 d .
H30 H 0.0707 0.4711 0.3471 0.062 Uiso 1 1 calc R
C31 C 0.1628(2) 0.39287(14) 0.37117(13) 0.0427(7) Uani 1 1 d .
H31 H 0.1209 0.3751 0.3939 0.051 Uiso 1 1 calc R
C32 C 0.25436(19) 0.36140(11) 0.36657(11) 0.0299(5) Uani 1 1 d .
H32 H 0.2750 0.3226 0.3865 0.036 Uiso 1 1 calc R
C33 C 0.25698(17) 0.20180(10) 0.43307(9) 0.0226(4) Uani 1 1 d .
C34 C 0.15075(17) 0.21713(11) 0.42661(9) 0.0236(4) Uani 1 1 d .
C35 C 0.12713(19) 0.26380(12) 0.46407(10) 0.0281(5) Uani 1 1 d .
C36 C 0.2132(2) 0.29323(13) 0.50717(10) 0.0330(5) Uani 1 1 d .
C37 C 0.32094(19) 0.27499(12) 0.51203(11) 0.0327(5) Uani 1 1 d .
H37 H 0.3783 0.2941 0.5412 0.039 Uiso 1 1 calc R
C38 C 0.34488(18) 0.23081(11) 0.47610(10) 0.0258(5) Uani 1 1 d .
C39 C 0.0212(2) 0.28580(13) 0.45827(11) 0.0360(6) Uani 1 1 d .
H39 H -0.0381 0.2663 0.4307 0.043 Uiso 1 1 calc R
C40 C 0.0021(2) 0.33446(15) 0.49138(12) 0.0452(7) Uani 1 1 d .
H40 H -0.0697 0.3488 0.4859 0.054 Uiso 1 1 calc R
C41 C 0.0873(3) 0.36322(16) 0.53320(13) 0.0495(7) Uani 1 1 d .
H41 H 0.0735 0.3970 0.5561 0.059 Uiso 1 1 calc R
C42 C 0.1908(2) 0.34263(15) 0.54115(12) 0.0448(7) Uani 1 1 d .
H42 H 0.2484 0.3619 0.5700 0.054 Uiso 1 1 calc R
C43 C 0.45834(18) 0.21733(12) 0.47715(10) 0.0274(5) Uani 1 1 d .
C44 C 0.5018(2) 0.15749(13) 0.48762(11) 0.0345(6) Uani 1 1 d .
H44 H 0.4591 0.1238 0.4949 0.041 Uiso 1 1 calc R
C45 C 0.6075(2) 0.14649(14) 0.48759(12) 0.0446(7) Uani 1 1 d .
H45 H 0.6372 0.1054 0.4955 0.054 Uiso 1 1 calc R
C46 C 0.6695(2) 0.19471(16) 0.47624(13) 0.0474(8) Uani 1 1 d .
H46 H 0.7414 0.1867 0.4756 0.057 Uiso 1 1 calc R
C47 C 0.6273(2) 0.25477(15) 0.46577(12) 0.0435(7) Uani 1 1 d .
H47 H 0.6702 0.2881 0.4581 0.052 Uiso 1 1 calc R
C48 C 0.5219(2) 0.26625(13) 0.46647(11) 0.0343(6) Uani 1 1 d .
H48 H 0.4931 0.3076 0.4596 0.041 Uiso 1 1 calc R
C49 C 0.06251(16) 0.20791(10) 0.31980(10) 0.0216(4) Uani 1 1 d .
C50 C 0.06314(16) 0.19170(10) 0.37633(9) 0.0226(4) Uani 1 1 d .
C51 C -0.02228(17) 0.15403(11) 0.38526(10) 0.0269(5) Uani 1 1 d .
C52 C -0.11247(17) 0.13850(11) 0.33645(11) 0.0278(5) Uani 1 1 d .
C53 C -0.11615(17) 0.16248(11) 0.28121(11) 0.0277(5) Uani 1 1 d .
H53 H -0.1786 0.1549 0.2494 0.033 Uiso 1 1 calc R
C54 C -0.03196(16) 0.19672(10) 0.27163(9) 0.0228(4) Uani 1 1 d .
C55 C -0.0200(2) 0.12983(13) 0.44049(12) 0.0352(6) Uani 1 1 d .
H55 H 0.0398 0.1390 0.4734 0.042 Uiso 1 1 calc R
C56 C -0.1031(2) 0.09318(14) 0.44751(13) 0.0429(7) Uani 1 1 d .
H56 H -0.0998 0.0773 0.4851 0.051 Uiso 1 1 calc R
C57 C -0.1920(2) 0.07909(14) 0.40001(14) 0.0445(7) Uani 1 1 d .
H57 H -0.2492 0.0540 0.4054 0.053 Uiso 1 1 calc R
C58 C -0.1969(2) 0.10144(13) 0.34583(13) 0.0383(6) Uani 1 1 d .
H58 H -0.2581 0.0919 0.3138 0.046 Uiso 1 1 calc R
C59 C -0.04374(17) 0.22441(11) 0.21297(10) 0.0260(5) Uani 1 1 d .
C60 C -0.13712(19) 0.25846(13) 0.18529(12) 0.0377(6) Uani 1 1 d .
H60 H -0.1906 0.2648 0.2048 0.045 Uiso 1 1 calc R
C61 C -0.1528(2) 0.28304(15) 0.12991(13) 0.0465(7) Uani 1 1 d .
H61 H -0.2166 0.3062 0.1120 0.056 Uiso 1 1 calc R
C62 C -0.0773(2) 0.27429(16) 0.10080(12) 0.0476(7) Uani 1 1 d .
H62 H -0.0887 0.2911 0.0627 0.057 Uiso 1 1 calc R
C63 C 0.0153(2) 0.24091(14) 0.12707(11) 0.0403(6) Uani 1 1 d .
H63 H 0.0680 0.2347 0.1070 0.048 Uiso 1 1 calc R
C64 C 0.03217(19) 0.21623(12) 0.18262(11) 0.0318(5) Uani 1 1 d .
H64 H 0.0965 0.1934 0.2002 0.038 Uiso 1 1 calc R
C65 C 0.1950(2) 0.06285(11) 0.25075(12) 0.0355(6) Uani 1 1 d .
H65 H 0.2470 0.0330 0.2768 0.043 Uiso 1 1 calc R
C66 C 0.0827(2) 0.04963(14) 0.25528(16) 0.0530(8) Uani 1 1 d .
H66A H 0.0795 0.0607 0.2945 0.079 Uiso 1 1 calc R
H66B H 0.0660 0.0048 0.2480 0.079 Uiso 1 1 calc R
H66C H 0.0299 0.0749 0.2263 0.079 Uiso 1 1 calc R
C67 C 0.2026(3) 0.05579(17) 0.18958(14) 0.0591(9) Uani 1 1 d .
H67A H 0.1477 0.0822 0.1631 0.089 Uiso 1 1 calc R
H67B H 0.1906 0.0116 0.1775 0.089 Uiso 1 1 calc R
H67C H 0.2745 0.0689 0.1883 0.089 Uiso 1 1 calc R
C68 C 0.2751(3) 0.3343(2) 0.16673(18) 0.0834(7) Uani 1 1 d .
H68A H 0.2731 0.2893 0.1556 0.100 Uiso 1 1 calc R
H68B H 0.3475 0.3439 0.1934 0.100 Uiso 1 1 calc R
C69 C 0.2514(3) 0.3752(2) 0.11386(18) 0.0834(7) Uani 1 1 d .
H69A H 0.3032 0.4107 0.1202 0.100 Uiso 1 1 calc R
H69B H 0.2568 0.3507 0.0796 0.100 Uiso 1 1 calc R
C70 C 0.1410(3) 0.3987(2) 0.10439(17) 0.0834(7) Uani 1 1 d .
H70A H 0.1340 0.4423 0.0891 0.100 Uiso 1 1 calc R
H70B H 0.0883 0.3715 0.0764 0.100 Uiso 1 1 calc R
C71 C 0.1232(3) 0.3965(2) 0.16208(17) 0.0834(7) Uani 1 1 d .
H71A H 0.1416 0.4376 0.1821 0.100 Uiso 1 1 calc R
H71B H 0.0466 0.3870 0.1583 0.100 Uiso 1 1 calc R
C72 C 0.2043(3) 0.02699(14) 0.41539(14) 0.0500(8) Uani 1 1 d .
H72A H 0.1441 0.0576 0.4043 0.060 Uiso 1 1 calc R
H72B H 0.2561 0.0375 0.3934 0.060 Uiso 1 1 calc R
O1 O 0.43248(11) 0.15981(7) 0.33880(6) 0.0209(3) Uani 1 1 d .
O2 O 0.31988(11) 0.26164(7) 0.28859(7) 0.0225(3) Uani 1 1 d .
O3 O 0.28153(11) 0.16111(7) 0.39501(6) 0.0225(3) Uani 1 1 d .
O4 O 0.14900(11) 0.23578(7) 0.30993(6) 0.0218(3) Uani 1 1 d .
O5 O 0.22508(13) 0.12550(7) 0.26964(7) 0.0295(4) Uani 1 1 d .
O6 O 0.19208(15) 0.34769(9) 0.19471(8) 0.0432(5) Uani 1 1 d .
Li1 Li 0.1787(3) 0.3005(2) 0.2609(2) 0.0336(9) Uani 1 1 d .
Ti1 Ti 0.28621(3) 0.183381(18) 0.321469(16) 0.01869(10) Uani 1 1 d .
Cl1 Cl 0.26921(8) 0.03308(4) 0.49057(4) 0.0596(2) Uani 1 1 d .
Cl2 Cl 0.15406(9) -0.04892(4) 0.39679(5) 0.0754(3) Uani 1 1 d .

loop_
_atom_site_aniso_label
_atom_site_aniso_U_11
_atom_site_aniso_U_22
_atom_site_aniso_U_33
_atom_site_aniso_U_23
_atom_site_aniso_U_13
_atom_site_aniso_U_12
C1 0.0132(8) 0.0234(10) 0.0203(10) -0.0015(8) 0.0012(7) 0.0003(7)
C2 0.0168(9) 0.0199(10) 0.0218(10) -0.0008(8) 0.0025(8) 0.0005(7)
C3 0.0163(9) 0.0258(11) 0.0222(11) 0.0002(9) 0.0022(8) -0.0001(8)
C4 0.0224(10) 0.0287(11) 0.0227(11) -0.0016(9) 0.0048(9) 0.0025(9)
C5 0.0260(11) 0.0225(11) 0.0274(12) -0.0024(9) 0.0050(9) 0.0055(9)
C6 0.0177(9) 0.0210(10) 0.0242(11) 0.0004(9) 0.0020(8) 0.0026(8)
C7 0.0246(10) 0.0300(12) 0.0251(11) 0.0011(10) 0.0047(9) -0.0036(9)
C8 0.0336(12) 0.0366(13) 0.0249(12) 0.0046(10) 0.0054(10) -0.0027(10)
C9 0.0394(14) 0.0517(16) 0.0261(12) -0.0014(12) 0.0137(11) 0.0018(12)
C10 0.0409(14) 0.0360(13) 0.0287(13) -0.0020(11) 0.0131(11) 0.0099(11)
C11 0.0223(10) 0.0189(10) 0.0262(11) 0.0012(9) 0.0034(9) 0.0034(8)
C12 0.0396(13) 0.0208(11) 0.0287(12) -0.0018(9) 0.0056(10) 0.0035(10)
C13 0.0504(16) 0.0205(12) 0.0458(16) -0.0030(11) 0.0107(13) -0.0026(11)
C14 0.0653(19) 0.0226(12) 0.0491(17) 0.0090(12) 0.0193(15) -0.0015(12)
C15 0.0576(17) 0.0311(13) 0.0294(13) 0.0067(11) 0.0108(12) 0.0066(12)
C16 0.0327(12) 0.0243(11) 0.0279(12) 0.0001(10) 0.0041(10) 0.0010(9)
C17 0.0203(9) 0.0212(10) 0.0196(10) 0.0040(8) 0.0048(8) -0.0001(8)
C18 0.0192(9) 0.0197(10) 0.0185(10) 0.0023(8) 0.0024(8) 0.0004(8)
C19 0.0191(9) 0.0236(10) 0.0194(10) 0.0028(8) 0.0021(8) -0.0023(8)
C20 0.0227(10) 0.0232(11) 0.0228(11) 0.0010(9) 0.0027(8) -0.0039(8)
C21 0.0290(11) 0.0201(10) 0.0256(11) -0.0010(9) 0.0068(9) -0.0001(9)
C22 0.0243(10) 0.0203(10) 0.0230(11) 0.0022(9) 0.0071(9) -0.0003(8)
C23 0.0238(10) 0.0277(11) 0.0260(11) 0.0004(9) 0.0045(9) 0.0005(9)
C24 0.0191(10) 0.0378(13) 0.0376(14) 0.0002(11) 0.0046(10) -0.0006(9)
C25 0.0223(11) 0.0356(13) 0.0418(15) -0.0007(12) 0.0009(10) -0.0094(10)
C26 0.0298(12) 0.0271(12) 0.0310(13) -0.0014(10) 0.0015(10) -0.0073(9)
C27 0.0250(10) 0.0217(10) 0.0273(12) -0.0006(9) 0.0064(9) 0.0012(8)
C28 0.0342(13) 0.0263(12) 0.0473(16) 0.0099(11) 0.0135(12) 0.0026(10)
C29 0.0409(15) 0.0367(15) 0.068(2) 0.0153(14) 0.0159(15) 0.0169(12)
C30 0.0414(16) 0.0527(18) 0.068(2) 0.0114(16) 0.0260(15) 0.0224(14)
C31 0.0359(14) 0.0508(17) 0.0484(17) 0.0106(14) 0.0235(13) 0.0119(12)
C32 0.0339(12) 0.0269(12) 0.0319(13) 0.0037(10) 0.0143(10) 0.0074(10)
C33 0.0247(10) 0.0256(11) 0.0164(10) 0.0039(8) 0.0039(8) -0.0001(8)
C34 0.0216(10) 0.0306(11) 0.0185(10) 0.0046(9) 0.0054(8) -0.0015(9)
C35 0.0295(11) 0.0349(13) 0.0193(11) 0.0030(10) 0.0063(9) 0.0015(10)
C36 0.0360(13) 0.0421(14) 0.0210(11) 0.0009(10) 0.0084(10) 0.0010(11)
C37 0.0297(12) 0.0421(14) 0.0222(11) -0.0023(10) 0.0010(9) -0.0042(10)
C38 0.0248(10) 0.0304(12) 0.0186(10) 0.0048(9) 0.0005(8) -0.0016(9)
C39 0.0328(13) 0.0502(16) 0.0247(12) 0.0028(11) 0.0080(10) 0.0058(11)
C40 0.0441(15) 0.0604(19) 0.0346(15) -0.0022(14) 0.0169(12) 0.0138(14)
C41 0.0571(18) 0.0591(19) 0.0351(15) -0.0088(14) 0.0175(14) 0.0111(15)
C42 0.0485(16) 0.0536(18) 0.0308(14) -0.0099(13) 0.0090(12) 0.0007(14)
C43 0.0225(10) 0.0375(13) 0.0168(10) -0.0015(9) -0.0027(8) -0.0012(9)
C44 0.0302(12) 0.0366(13) 0.0294(13) -0.0001(11) -0.0028(10) -0.0005(10)
C45 0.0334(13) 0.0493(17) 0.0381(15) -0.0124(13) -0.0102(11) 0.0109(12)
C46 0.0214(12) 0.077(2) 0.0382(15) -0.0170(15) -0.0010(11) 0.0025(13)
C47 0.0304(13) 0.0620(19) 0.0370(15) -0.0014(14) 0.0081(11) -0.0133(13)
C48 0.0309(12) 0.0389(14) 0.0295(13) -0.0001(11) 0.0029(10) -0.0034(11)
C49 0.0181(9) 0.0235(10) 0.0221(10) 0.0009(9) 0.0042(8) 0.0015(8)
C50 0.0181(9) 0.0304(12) 0.0195(10) 0.0024(9) 0.0057(8) 0.0004(8)
C51 0.0201(10) 0.0320(12) 0.0299(12) 0.0042(10) 0.0091(9) 0.0010(9)
C52 0.0183(10) 0.0323(12) 0.0331(13) 0.0024(10) 0.0082(9) -0.0003(9)
C53 0.0179(10) 0.0333(12) 0.0287(12) -0.0005(10) 0.0017(9) 0.0005(9)
C54 0.0180(9) 0.0283(11) 0.0204(10) -0.0009(9) 0.0029(8) 0.0032(8)
C55 0.0298(12) 0.0446(15) 0.0324(13) 0.0084(12) 0.0111(10) -0.0008(11)
C56 0.0389(14) 0.0515(17) 0.0434(16) 0.0141(14) 0.0201(13) -0.0025(12)
C57 0.0313(13) 0.0510(17) 0.0565(18) 0.0087(15) 0.0211(13) -0.0093(12)
C58 0.0225(11) 0.0416(15) 0.0501(16) 0.0041(13) 0.0093(11) -0.0060(10)
C59 0.0194(10) 0.0315(12) 0.0231(11) 0.0010(9) -0.0002(8) -0.0006(9)
C60 0.0239(11) 0.0529(16) 0.0339(14) 0.0086(12) 0.0046(10) 0.0067(11)
C61 0.0297(13) 0.065(2) 0.0380(15) 0.0162(14) -0.0012(11) 0.0070(13)
C62 0.0397(15) 0.070(2) 0.0261(13) 0.0133(14) -0.0011(11) -0.0048(14)
C63 0.0350(13) 0.0607(18) 0.0255(13) -0.0013(13) 0.0090(11) -0.0006(12)
C64 0.0264(11) 0.0410(14) 0.0247(12) -0.0006(11) 0.0022(9) 0.0029(10)
C65 0.0321(12) 0.0219(11) 0.0420(15) -0.0082(11) -0.0058(11) 0.0012(10)
C66 0.0388(15) 0.0392(16) 0.071(2) -0.0022(15) 0.0005(15) -0.0118(12)
C67 0.059(2) 0.067(2) 0.0427(17) -0.0226(16) 0.0018(15) 0.0183(17)
C68 0.0760(13) 0.1144(18) 0.0567(12) 0.0417(12) 0.0142(10) 0.0107(12)
C69 0.0760(13) 0.1144(18) 0.0567(12) 0.0417(12) 0.0142(10) 0.0107(12)
C70 0.0760(13) 0.1144(18) 0.0567(12) 0.0417(12) 0.0142(10) 0.0107(12)
C71 0.0760(13) 0.1144(18) 0.0567(12) 0.0417(12) 0.0142(10) 0.0107(12)
C72 0.0530(18) 0.0396(16) 0.0514(18) 0.0024(14) 0.0058(15) -0.0092(14)
O1 0.0204(7) 0.0207(7) 0.0211(7) 0.0007(6) 0.0054(6) 0.0018(6)
O2 0.0169(7) 0.0228(7) 0.0265(8) 0.0028(6) 0.0041(6) -0.0004(6)
O3 0.0210(7) 0.0252(8) 0.0204(7) 0.0027(6) 0.0045(6) -0.0004(6)
O4 0.0168(7) 0.0291(8) 0.0194(7) 0.0034(6) 0.0049(6) -0.0006(6)
O5 0.0285(8) 0.0254(8) 0.0305(9) -0.0057(7) 0.0023(7) -0.0057(7)
O6 0.0409(10) 0.0493(12) 0.0352(10) 0.0182(9) 0.0044(8) 0.0066(9)
Li1 0.028(2) 0.032(2) 0.040(2) 0.0099(19) 0.0086(18) 0.0049(17)
Ti1 0.01629(17) 0.01981(18) 0.01853(18) 0.00074(15) 0.00280(13) -0.00154(14)
Cl1 0.0792(6) 0.0544(5) 0.0455(4) -0.0034(4) 0.0184(4) -0.0157(4)
Cl2 0.0881(7) 0.0577(5) 0.0714(6) -0.0039(5) 0.0087(5) -0.0330(5)

loop_
_atom_type_symbol
_atom_type_description
_atom_type_scat_dispersion_real
_atom_type_scat_dispersion_imag
_atom_type_scat_source
C C 0.0033 0.0016 'International Tables Vol C Tables 4.2.6.8 and 6.1.1.4'
H H 0.0000 0.0000 'International Tables Vol C Tables 4.2.6.8 and 6.1.1.4'
O O 0.0106 0.0060 'International Tables Vol C Tables 4.2.6.8 and 6.1.1.4'
Li Li -0.0003 0.0001 'International Tables Vol C Tables 4.2.6.8 and 6.1.1.4'
Ti Ti 0.2776 0.4457 'International Tables Vol C Tables 4.2.6.8 and 6.1.1.4'
Cl Cl 0.1484 0.1585 'International Tables Vol C Tables 4.2.6.8 and 6.1.1.4'

loop_
_geom_angle_atom_site_label_1
_geom_angle_atom_site_label_2
_geom_angle_atom_site_label_3
_geom_angle
O1 C1 C2 119.82(19)
O1 C1 C6 118.86(19)
C2 C1 C6 121.32(19)
C1 C2 C3 119.70(19)
C1 C2 C18 119.50(19)
C3 C2 C18 120.75(19)
C7 C3 C4 117.7(2)
C7 C3 C2 123.4(2)
C4 C3 C2 118.8(2)
C5 C4 C10 121.9(2)
C5 C4 C3 118.8(2)
C10 C4 C3 119.3(2)
C6 C5 C4 123.2(2)
C6 C5 H5 118.4
C4 C5 H5 118.4
C5 C6 C1 117.5(2)
C5 C6 C11 120.9(2)
C1 C6 C11 121.55(19)
C8 C7 C3 121.5(2)
C8 C7 H7 119.3
C3 C7 H7 119.3
C7 C8 C9 120.8(2)
C7 C8 H8 119.6
C9 C8 H8 119.6
C10 C9 C8 119.7(2)
C10 C9 H9 120.2
C8 C9 H9 120.2
C9 C10 C4 120.8(2)
C9 C10 H10 119.6
C4 C10 H10 119.6
C16 C11 C12 118.4(2)
C16 C11 C6 122.0(2)
C12 C11 C6 119.6(2)
C13 C12 C11 121.2(2)
C13 C12 H12 119.4
C11 C12 H12 119.4
C14 C13 C12 120.1(2)
C14 C13 H13 120.0
C12 C13 H13 120.0
C13 C14 C15 119.3(2)
C13 C14 H14 120.4
C15 C14 H14 120.4
C16 C15 C14 120.8(3)
C16 C15 H15 119.6
C14 C15 H15 119.6
C15 C16 C11 120.3(2)
C15 C16 H16 119.9
C11 C16 H16 119.9
O2 C17 C18 120.85(19)
O2 C17 C22 117.69(18)
C18 C17 C22 121.39(19)
C17 C18 C19 118.93(19)
C17 C18 C2 121.60(18)
C19 C18 C2 119.41(18)
C23 C19 C20 117.65(19)
C23 C19 C18 122.9(2)
C20 C19 C18 119.48(19)
C21 C20 C26 121.2(2)
C21 C20 C19 119.17(19)
C26 C20 C19 119.6(2)
C22 C21 C20 121.8(2)
C22 C21 H21 119.1
C20 C21 H21 119.1
C21 C22 C17 119.01(19)
C21 C22 C27 118.76(19)
C17 C22 C27 122.21(18)
C24 C23 C19 121.4(2)
C24 C23 H23 119.3
C19 C23 H23 119.3
C23 C24 C25 120.8(2)
C23 C24 H24 119.6
C25 C24 H24 119.6
C26 C25 C24 120.1(2)
C26 C25 H25 120.0
C24 C25 H25 120.0
C25 C26 C20 120.4(2)
C25 C26 H26 119.8
C20 C26 H26 119.8
C32 C27 C28 118.7(2)
C32 C27 C22 122.5(2)
C28 C27 C22 118.8(2)
C32 C27 Li1 74.85(17)
C28 C27 Li1 102.86(18)
C22 C27 Li1 94.12(16)
C29 C28 C27 120.4(2)
C29 C28 H28 119.8
C27 C28 H28 119.8
C30 C29 C28 120.3(3)
C30 C29 H29 119.9
C28 C29 H29 119.9
C31 C30 C29 119.8(2)
C31 C30 H30 120.1
C29 C30 H30 120.1
C30 C31 C32 120.6(3)
C30 C31 H31 119.7
C32 C31 H31 119.7
C27 C32 C31 120.2(2)
C27 C32 Li1 76.00(16)
C31 C32 Li1 102.4(2)
C27 C32 H32 119.9
C31 C32 H32 119.9
Li1 C32 H32 91.6
O3 C33 C34 119.67(19)
O3 C33 C38 117.67(19)
C34 C33 C38 122.5(2)
C33 C34 C35 118.8(2)
C33 C34 C50 120.3(2)
C35 C34 C50 120.40(19)
C39 C35 C36 117.2(2)
C39 C35 C34 123.0(2)
C36 C35 C34 119.7(2)
C42 C36 C37 121.2(2)
C42 C36 C35 119.8(2)
C37 C36 C35 118.9(2)
C38 C37 C36 122.2(2)
C38 C37 H37 118.9
C36 C37 H37 118.9
C37 C38 C33 118.0(2)
C37 C38 C43 121.6(2)
C33 C38 C43 120.1(2)
C40 C39 C35 121.7(3)
C40 C39 H39 119.2
C35 C39 H39 119.2
C39 C40 C41 120.5(3)
C39 C40 H40 119.7
C41 C40 H40 119.7
C42 C41 C40 119.8(3)
C42 C41 H41 120.1
C40 C41 H41 120.1
C41 C42 C36 121.0(3)
C41 C42 H42 119.5
C36 C42 H42 119.5
C44 C43 C48 119.2(2)
C44 C43 C38 121.8(2)
C48 C43 C38 119.0(2)
C43 C44 C45 120.2(3)
C43 C44 H44 119.9
C45 C44 H44 119.9
C46 C45 C44 120.4(3)
C46 C45 H45 119.8
C44 C45 H45 119.8
C45 C46 C47 120.0(3)
C45 C46 H46 120.0
C47 C46 H46 120.0
C46 C47 C48 119.8(3)
C46 C47 H47 120.1
C48 C47 H47 120.1
C47 C48 C43 120.3(3)
C47 C48 H48 119.8
C43 C48 H48 119.8
O4 C49 C50 120.53(19)
O4 C49 C54 119.27(19)
C50 C49 C54 120.17(19)
C49 C50 C51 119.8(2)
C49 C50 C34 118.83(19)
C51 C50 C34 121.33(19)
C55 C51 C50 122.5(2)
C55 C51 C52 118.2(2)
C50 C51 C52 119.3(2)
C53 C52 C58 122.3(2)
C53 C52 C51 118.9(2)
C58 C52 C51 118.8(2)
C54 C53 C52 122.2(2)
C54 C53 H53 118.9
C52 C53 H53 118.9
C53 C54 C49 118.8(2)
C53 C54 C59 119.62(19)
C49 C54 C59 121.50(19)
C56 C55 C51 121.1(2)
C56 C55 H55 119.5
C51 C55 H55 119.5
C55 C56 C57 120.7(3)
C55 C56 H56 119.7
C57 C56 H56 119.7
C58 C57 C56 119.9(2)
C58 C57 H57 120.0
C56 C57 H57 120.0
C57 C58 C52 121.3(2)
C57 C58 H58 119.4
C52 C58 H58 119.4
C64 C59 C60 117.4(2)
C64 C59 C54 123.3(2)
C60 C59 C54 119.3(2)
C61 C60 C59 121.0(2)
C61 C60 H60 119.5
C59 C60 H60 119.5
C62 C61 C60 120.7(3)
C62 C61 H61 119.7
C60 C61 H61 119.7
C61 C62 C63 119.5(3)
C61 C62 H62 120.2
C63 C62 H62 120.2
C62 C63 C64 120.4(3)
C62 C63 H63 119.8
C64 C63 H63 119.8
C63 C64 C59 121.0(2)
C63 C64 H64 119.5
C59 C64 H64 119.5
O5 C65 C67 108.3(2)
O5 C65 C66 109.3(2)
C67 C65 C66 112.8(2)
O5 C65 H65 108.8
C67 C65 H65 108.8
C66 C65 H65 108.8
C65 C66 H66A 109.5
C65 C66 H66B 109.5
H66A C66 H66B 109.5
C65 C66 H66C 109.5
H66A C66 H66C 109.5
H66B C66 H66C 109.5
C65 C67 H67A 109.5
C65 C67 H67B 109.5
H67A C67 H67B 109.5
C65 C67 H67C 109.5
H67A C67 H67C 109.5
H67B C67 H67C 109.5
O6 C68 C69 106.3(3)
O6 C68 H68A 110.5
C69 C68 H68A 110.5
O6 C68 H68B 110.5
C69 C68 H68B 110.5
H68A C68 H68B 108.7
C70 C69 C68 106.2(3)
C70 C69 H69A 110.5
C68 C69 H69A 110.5
C70 C69 H69B 110.5
C68 C69 H69B 110.5
H69A C69 H69B 108.7
C71 C70 C69 104.9(3)
C71 C70 H70A 110.8
C69 C70 H70A 110.8
C71 C70 H70B 110.8
C69 C70 H70B 110.8
H70A C70 H70B 108.9
O6 C71 C70 107.0(4)
O6 C71 H71A 110.3
C70 C71 H71A 110.3
O6 C71 H71B 110.3
C70 C71 H71B 110.3
H71A C71 H71B 108.6
Cl2 C72 Cl1 111.17(17)
Cl2 C72 H72A 109.4
Cl1 C72 H72A 109.4
Cl2 C72 H72B 109.4
Cl1 C72 H72B 109.4
H72A C72 H72B 108.0
C1 O1 Ti1 120.09(12)
C17 O2 Li1 124.94(18)
C17 O2 Ti1 127.25(13)
Li1 O2 Ti1 101.72(14)
C33 O3 Ti1 123.88(13)
C49 O4 Li1 138.35(18)
C49 O4 Ti1 118.08(13)
Li1 O4 Ti1 98.74(14)
C65 O5 Ti1 154.34(16)
C71 O6 C68 108.4(3)
C71 O6 Li1 129.2(2)
C68 O6 Li1 122.3(2)
O4 Li1 O6 163.5(3)
O4 Li1 O2 79.74(16)
O6 Li1 O2 101.7(2)
O4 Li1 C32 81.66(17)
O6 Li1 C32 114.8(2)
O2 Li1 C32 80.65(16)
O4 Li1 C27 107.3(2)
O6 Li1 C27 88.61(17)
O2 Li1 C27 72.49(15)
C32 Li1 C27 29.15(8)
O4 Li1 Ti1 42.20(9)
O6 Li1 Ti1 133.4(2)
O2 Li1 Ti1 39.19(9)
C32 Li1 Ti1 87.35(13)
C27 Li1 Ti1 97.03(13)
O5 Ti1 O3 111.22(8)
O5 Ti1 O1 100.76(7)
O3 Ti1 O1 91.78(6)
O5 Ti1 O2 114.75(7)
O3 Ti1 O2 132.94(7)
O1 Ti1 O2 89.27(6)
O5 Ti1 O4 95.14(7)
O3 Ti1 O4 90.03(6)
O1 Ti1 O4 162.12(6)
O2 Ti1 O4 76.59(6)
O5 Ti1 Li1 100.76(10)
O3 Ti1 Li1 122.30(10)
O1 Ti1 Li1 128.31(9)
O2 Ti1 Li1 39.09(9)
O4 Ti1 Li1 39.06(9)

loop_
_geom_bond_atom_site_label_1
_geom_bond_atom_site_label_2
_geom_bond_distance
C1 O1 1.350(3)
C1 C2 1.381(3)
C1 C6 1.444(3)
C2 C3 1.431(3)
C2 C18 1.492(3)
C3 C7 1.417(3)
C3 C4 1.424(3)
C4 C5 1.412(3)
C4 C10 1.418(3)
C5 C6 1.364(3)
C5 H5 0.9500
C6 C11 1.489(3)
C7 C8 1.360(3)
C7 H7 0.9500
C8 C9 1.403(4)
C8 H8 0.9500
C9 C10 1.370(4)
C9 H9 0.9500
C10 H10 0.9500
C11 C16 1.389(3)
C11 C12 1.395(3)
C12 C13 1.384(4)
C12 H12 0.9500
C13 C14 1.377(4)
C13 H13 0.9500
C14 C15 1.391(4)
C14 H14 0.9500
C15 C16 1.384(3)
C15 H15 0.9500
C16 H16 0.9500
C17 O2 1.367(2)
C17 C18 1.386(3)
C17 C22 1.429(3)
C18 C19 1.435(3)
C19 C23 1.416(3)
C19 C20 1.423(3)
C20 C21 1.412(3)
C20 C26 1.419(3)
C21 C22 1.370(3)
C21 H21 0.9500
C22 C27 1.496(3)
C23 C24 1.368(3)
C23 H23 0.9500
C24 C25 1.394(4)
C24 H24 0.9500
C25 C26 1.375(3)
C25 H25 0.9500
C26 H26 0.9500
C27 C32 1.390(3)
C27 C28 1.402(3)
C27 Li1 2.770(5)
C28 C29 1.386(4)
C28 H28 0.9500
C29 C30 1.378(4)
C29 H29 0.9500
C30 C31 1.377(4)
C30 H30 0.9500
C31 C32 1.391(3)
C31 H31 0.9500
C32 Li1 2.755(5)
C32 H32 0.9500
C33 O3 1.359(3)
C33 C34 1.377(3)
C33 C38 1.433(3)
C34 C35 1.428(3)
C34 C50 1.494(3)
C35 C39 1.416(3)
C35 C36 1.424(3)
C36 C42 1.408(4)
C36 C37 1.419(3)
C37 C38 1.367(3)
C37 H37 0.9500
C38 C43 1.489(3)
C39 C40 1.368(4)
C39 H39 0.9500
C40 C41 1.396(4)
C40 H40 0.9500
C41 C42 1.368(4)
C41 H41 0.9500
C42 H42 0.9500
C43 C44 1.382(3)
C43 C48 1.394(3)
C44 C45 1.388(4)
C44 H44 0.9500
C45 C46 1.375(4)
C45 H45 0.9500
C46 C47 1.381(4)
C46 H46 0.9500
C47 C48 1.390(4)
C47 H47 0.9500
C48 H48 0.9500
C49 O4 1.346(2)
C49 C50 1.395(3)
C49 C54 1.436(3)
C50 C51 1.430(3)
C51 C55 1.411(3)
C51 C52 1.430(3)
C52 C53 1.405(3)
C52 C58 1.416(3)
C53 C54 1.383(3)
C53 H53 0.9500
C54 C59 1.489(3)
C55 C56 1.375(4)
C55 H55 0.9500
C56 C57 1.396(4)
C56 H56 0.9500
C57 C58 1.366(4)
C57 H57 0.9500
C58 H58 0.9500
C59 C64 1.392(3)
C59 C60 1.399(3)
C60 C61 1.384(4)
C60 H60 0.9500
C61 C62 1.367(4)
C61 H61 0.9500
C62 C63 1.377(4)
C62 H62 0.9500
C63 C64 1.387(4)
C63 H63 0.9500
C64 H64 0.9500
C65 O5 1.422(3)
C65 C67 1.504(4)
C65 C66 1.514(4)
C65 H65 1.0000
C66 H66A 0.9800
C66 H66B 0.9800
C66 H66C 0.9800
C67 H67A 0.9800
C67 H67B 0.9800
C67 H67C 0.9800
C68 O6 1.450(5)
C68 C69 1.492(5)
C68 H68A 0.9900
C68 H68B 0.9900
C69 C70 1.467(5)
C69 H69A 0.9900
C69 H69B 0.9900
C70 C71 1.466(5)
C70 H70A 0.9900
C70 H70B 0.9900
C71 O6 1.441(4)
C71 H71A 0.9900
C71 H71B 0.9900
C72 Cl2 1.746(3)
C72 Cl1 1.756(3)
C72 H72A 0.9900
C72 H72B 0.9900
O1 Ti1 1.8836(14)
O2 Li1 1.937(4)
O2 Ti1 1.9413(15)
O3 Ti1 1.8413(15)
O4 Li1 1.918(4)
O4 Ti1 2.0445(15)
O5 Ti1 1.7621(16)
O6 Li1 1.925(5)
Li1 Ti1 3.008(4)

loop_
_geom_torsion_atom_site_label_1
_geom_torsion_atom_site_label_2
_geom_torsion_atom_site_label_3
_geom_torsion_atom_site_label_4
_geom_torsion
O1 C1 C2 C3 -169.73(17)
C6 C1 C2 C3 9.9(3)
O1 C1 C2 C18 12.8(3)
C6 C1 C2 C18 -167.57(18)
C1 C2 C3 C7 169.64(19)
C18 C2 C3 C7 -12.9(3)
C1 C2 C3 C4 -8.1(3)
C18 C2 C3 C4 169.30(18)
C7 C3 C4 C5 -176.03(19)
C2 C3 C4 C5 1.9(3)
C7 C3 C4 C10 4.3(3)
C2 C3 C4 C10 -177.9(2)
C10 C4 C5 C6 -177.4(2)
C3 C4 C5 C6 2.9(3)
C4 C5 C6 C1 -1.4(3)
C4 C5 C6 C11 178.0(2)
O1 C1 C6 C5 174.47(18)
C2 C1 C6 C5 -5.1(3)
O1 C1 C6 C11 -4.9(3)
C2 C1 C6 C11 175.49(19)
C4 C3 C7 C8 -1.9(3)
C2 C3 C7 C8 -179.7(2)
C3 C7 C8 C9 -1.9(4)
C7 C8 C9 C10 3.4(4)
C8 C9 C10 C4 -1.0(4)
C5 C4 C10 C9 177.4(2)
C3 C4 C10 C9 -2.9(4)
C5 C6 C11 C16 144.3(2)
C1 C6 C11 C16 -36.3(3)
C5 C6 C11 C12 -34.7(3)
C1 C6 C11 C12 144.6(2)
C16 C11 C12 C13 1.7(4)
C6 C11 C12 C13 -179.2(2)
C11 C12 C13 C14 -1.2(4)
C12 C13 C14 C15 -0.3(4)
C13 C14 C15 C16 1.3(4)
C14 C15 C16 C11 -0.7(4)
C12 C11 C16 C15 -0.8(3)
C6 C11 C16 C15 -179.9(2)
O2 C17 C18 C19 -177.25(18)
C22 C17 C18 C19 5.8(3)
O2 C17 C18 C2 0.0(3)
C22 C17 C18 C2 -177.00(19)
C1 C2 C18 C17 -60.3(3)
C3 C2 C18 C17 122.3(2)
C1 C2 C18 C19 116.9(2)
C3 C2 C18 C19 -60.5(3)
C17 C18 C19 C23 175.0(2)
C2 C18 C19 C23 -2.3(3)
C17 C18 C19 C20 -4.2(3)
C2 C18 C19 C20 178.51(19)
C23 C19 C20 C21 -178.9(2)
C18 C19 C20 C21 0.4(3)
C23 C19 C20 C26 1.5(3)
C18 C19 C20 C26 -179.2(2)
C26 C20 C21 C22 -178.4(2)
C19 C20 C21 C22 2.0(3)
C20 C21 C22 C17 -0.6(3)
C20 C21 C22 C27 -178.9(2)
O2 C17 C22 C21 179.50(19)
C18 C17 C22 C21 -3.4(3)
O2 C17 C22 C27 -2.3(3)
C18 C17 C22 C27 174.8(2)
C20 C19 C23 C24 -1.9(3)
C18 C19 C23 C24 178.9(2)
C19 C23 C24 C25 0.9(4)
C23 C24 C25 C26 0.5(4)
C24 C25 C26 C20 -0.9(4)
C21 C20 C26 C25 -179.8(2)
C19 C20 C26 C25 -0.2(4)
C21 C22 C27 C32 -121.4(3)
C17 C22 C27 C32 60.4(3)
C21 C22 C27 C28 56.9(3)
C17 C22 C27 C28 -121.4(2)
C21 C22 C27 Li1 164.0(2)
C17 C22 C27 Li1 -14.3(2)
C32 C27 C28 C29 -0.2(4)
C22 C27 C28 C29 -178.5(3)
Li1 C27 C28 C29 79.4(3)
C27 C28 C29 C30 0.6(5)
C28 C29 C30 C31 -1.1(5)
C29 C30 C31 C32 1.2(5)
C28 C27 C32 C31 0.2(4)
C22 C27 C32 C31 178.5(2)
Li1 C27 C32 C31 -96.4(3)
C28 C27 C32 Li1 96.6(2)
C22 C27 C32 Li1 -85.2(2)
C30 C31 C32 C27 -0.7(4)
C30 C31 C32 Li1 -81.6(3)
O3 C33 C34 C35 -174.98(19)
C38 C33 C34 C35 0.1(3)
O3 C33 C34 C50 -3.0(3)
C38 C33 C34 C50 172.1(2)
C33 C34 C35 C39 175.6(2)
C50 C34 C35 C39 3.6(3)
C33 C34 C35 C36 -0.2(3)
C50 C34 C35 C36 -172.1(2)
C39 C35 C36 C42 -0.9(4)
C34 C35 C36 C42 175.1(2)
C39 C35 C36 C37 -176.4(2)
C34 C35 C36 C37 -0.4(4)
C42 C36 C37 C38 -174.4(3)
C35 C36 C37 C38 1.1(4)
C36 C37 C38 C33 -1.1(4)
C36 C37 C38 C43 173.0(2)
O3 C33 C38 C37 175.7(2)
C34 C33 C38 C37 0.5(3)
O3 C33 C38 C43 1.6(3)
C34 C33 C38 C43 -173.7(2)
C36 C35 C39 C40 1.8(4)
C34 C35 C39 C40 -174.1(3)
C35 C39 C40 C41 -1.4(4)
C39 C40 C41 C42 0.0(5)
C40 C41 C42 C36 0.9(5)
C37 C36 C42 C41 175.0(3)
C35 C36 C42 C41 -0.4(4)
C37 C38 C43 C44 123.0(3)
C33 C38 C43 C44 -63.1(3)
C37 C38 C43 C48 -57.9(3)
C33 C38 C43 C48 116.0(3)
C48 C43 C44 C45 0.1(4)
C38 C43 C44 C45 179.2(2)
C43 C44 C45 C46 -1.0(4)
C44 C45 C46 C47 1.1(4)
C45 C46 C47 C48 -0.3(4)
C46 C47 C48 C43 -0.6(4)
C44 C43 C48 C47 0.7(4)
C38 C43 C48 C47 -178.4(2)
O4 C49 C50 C51 -170.83(19)
C54 C49 C50 C51 11.1(3)
O4 C49 C50 C34 12.3(3)
C54 C49 C50 C34 -165.8(2)
C33 C34 C50 C49 -62.3(3)
C35 C34 C50 C49 109.5(2)
C33 C34 C50 C51 120.9(2)
C35 C34 C50 C51 -67.2(3)
C49 C50 C51 C55 172.3(2)
C34 C50 C51 C55 -10.9(3)
C49 C50 C51 C52 -5.9(3)
C34 C50 C51 C52 170.9(2)
C55 C51 C52 C53 179.7(2)
C50 C51 C52 C53 -2.0(3)
C55 C51 C52 C58 2.0(3)
C50 C51 C52 C58 -179.7(2)
C58 C52 C53 C54 -177.6(2)
C51 C52 C53 C54 4.9(3)
C52 C53 C54 C49 0.2(3)
C52 C53 C54 C59 -176.0(2)
O4 C49 C54 C53 173.6(2)
C50 C49 C54 C53 -8.3(3)
O4 C49 C54 C59 -10.3(3)
C50 C49 C54 C59 167.9(2)
C50 C51 C55 C56 -179.3(2)
C52 C51 C55 C56 -1.1(4)
C51 C55 C56 C57 -0.1(4)
C55 C56 C57 C58 0.4(5)
C56 C57 C58 C52 0.6(4)
C53 C52 C58 C57 -179.4(3)
C51 C52 C58 C57 -1.8(4)
C53 C54 C59 C64 -129.2(2)
C49 C54 C59 C64 54.7(3)
C53 C54 C59 C60 48.3(3)
C49 C54 C59 C60 -127.9(2)
C64 C59 C60 C61 -0.1(4)
C54 C59 C60 C61 -177.7(3)
C59 C60 C61 C62 0.3(5)
C60 C61 C62 C63 -0.3(5)
C61 C62 C63 C64 0.0(5)
C62 C63 C64 C59 0.2(4)
C60 C59 C64 C63 -0.1(4)
C54 C59 C64 C63 177.4(2)
O6 C68 C69 C70 -14.4(5)
C68 C69 C70 C71 25.2(6)
C69 C70 C71 O6 -27.0(5)
C2 C1 O1 Ti1 76.2(2)
C6 C1 O1 Ti1 -103.46(18)
C18 C17 O2 Li1 -147.1(2)
C22 C17 O2 Li1 30.0(3)
C18 C17 O2 Ti1 65.5(2)
C22 C17 O2 Ti1 -117.46(18)
C34 C33 O3 Ti1 79.2(2)
C38 C33 O3 Ti1 -96.2(2)
C50 C49 O4 Li1 -141.2(3)
C54 C49 O4 Li1 37.0(4)
C50 C49 O4 Ti1 69.6(2)
C54 C49 O4 Ti1 -112.26(18)
C67 C65 O5 Ti1 -143.3(3)
C66 C65 O5 Ti1 93.5(4)
C70 C71 O6 C68 18.3(5)
C70 C71 O6 Li1 -157.4(3)
C69 C68 O6 C71 -2.4(5)
C69 C68 O6 Li1 173.7(3)
C49 O4 Li1 O6 -69.7(10)
Ti1 O4 Li1 O6 83.1(9)
C49 O4 Li1 O2 -166.2(2)
Ti1 O4 Li1 O2 -13.36(15)
C49 O4 Li1 C32 111.9(3)
Ti1 O4 Li1 C32 -95.30(10)
C49 O4 Li1 C27 125.9(2)
Ti1 O4 Li1 C27 -81.24(15)
C49 O4 Li1 Ti1 -152.8(3)
C71 O6 Li1 O4 100.3(9)
C68 O6 Li1 O4 -74.8(9)
C71 O6 Li1 O2 -166.4(3)
C68 O6 Li1 O2 18.5(4)
C71 O6 Li1 C32 -81.4(4)
C68 O6 Li1 C32 103.5(3)
C71 O6 Li1 C27 -94.6(3)
C68 O6 Li1 C27 90.3(3)
C71 O6 Li1 Ti1 167.1(3)
C68 O6 Li1 Ti1 -8.1(5)
C17 O2 Li1 O4 -139.81(18)
Ti1 O2 Li1 O4 14.22(16)
C17 O2 Li1 O6 56.9(3)
Ti1 O2 Li1 O6 -149.06(16)
C17 O2 Li1 C32 -56.7(2)
Ti1 O2 Li1 C32 97.35(10)
C17 O2 Li1 C27 -27.9(2)
Ti1 O2 Li1 C27 126.17(9)
C17 O2 Li1 Ti1 -154.0(2)
C27 C32 Li1 O4 151.58(19)
C31 C32 Li1 O4 -90.0(2)
C27 C32 Li1 O6 -27.9(2)
C31 C32 Li1 O6 90.5(2)
C27 C32 Li1 O2 70.69(17)
C31 C32 Li1 O2 -170.9(2)
C31 C32 Li1 C27 118.4(2)
C27 C32 Li1 Ti1 109.54(15)
C31 C32 Li1 Ti1 -132.04(18)
C32 C27 Li1 O4 -29.6(2)
C28 C27 Li1 O4 -146.2(2)
C22 C27 Li1 O4 93.0(2)
C32 C27 Li1 O6 154.8(2)
C28 C27 Li1 O6 38.2(2)
C22 C27 Li1 O6 -82.59(18)
C32 C27 Li1 O2 -102.47(18)
C28 C27 Li1 O2 140.91(19)
C22 C27 Li1 O2 20.11(16)
C28 C27 Li1 C32 -116.6(2)
C22 C27 Li1 C32 122.6(2)
C32 C27 Li1 Ti1 -71.54(16)
C28 C27 Li1 Ti1 171.84(17)
C22 C27 Li1 Ti1 51.05(16)
C65 O5 Ti1 O3 -31.5(4)
C65 O5 Ti1 O1 64.7(4)
C65 O5 Ti1 O2 158.9(4)
C65 O5 Ti1 O4 -123.6(4)
C65 O5 Ti1 Li1 -162.6(4)
C33 O3 Ti1 O5 -137.38(15)
C33 O3 Ti1 O1 120.35(15)
C33 O3 Ti1 O2 29.70(19)
C33 O3 Ti1 O4 -41.85(15)
C33 O3 Ti1 Li1 -18.5(2)
C1 O1 Ti1 O5 52.79(16)
C1 O1 Ti1 O3 164.79(15)
C1 O1 Ti1 O2 -62.28(15)
C1 O1 Ti1 O4 -99.6(2)
C1 O1 Ti1 Li1 -60.31(19)
C17 O2 Ti1 O5 -130.76(16)
Li1 O2 Ti1 O5 76.03(17)
C17 O2 Ti1 O3 62.50(19)
Li1 O2 Ti1 O3 -90.70(17)
C17 O2 Ti1 O1 -29.24(17)
Li1 O2 Ti1 O1 177.55(16)
C17 O2 Ti1 O4 139.72(17)
Li1 O2 Ti1 O4 -13.48(15)
C17 O2 Ti1 Li1 153.2(2)
C49 O4 Ti1 O5 59.12(15)
Li1 O4 Ti1 O5 -100.76(16)
C49 O4 Ti1 O3 -52.19(15)
Li1 O4 Ti1 O3 147.93(16)
C49 O4 Ti1 O1 -148.1(2)
Li1 O4 Ti1 O1 52.0(3)
C49 O4 Ti1 O2 173.37(16)
Li1 O4 Ti1 O2 13.49(15)
C49 O4 Ti1 Li1 159.9(2)
O4 Li1 Ti1 O5 84.87(14)
O6 Li1 Ti1 O5 -72.3(3)
O2 Li1 Ti1 O5 -116.22(14)
C32 Li1 Ti1 O5 165.36(10)
C27 Li1 Ti1 O5 -167.10(11)
O4 Li1 Ti1 O3 -38.91(18)
O6 Li1 Ti1 O3 163.9(2)
O2 Li1 Ti1 O3 119.99(13)
C32 Li1 Ti1 O3 41.57(15)
C27 Li1 Ti1 O3 69.12(14)
O4 Li1 Ti1 O1 -162.02(10)
O6 Li1 Ti1 O1 40.8(3)
O2 Li1 Ti1 O1 -3.1(2)
C32 Li1 Ti1 O1 -81.54(14)
C27 Li1 Ti1 O1 -53.99(17)
O4 Li1 Ti1 O2 -158.9(2)
O6 Li1 Ti1 O2 43.9(2)
C32 Li1 Ti1 O2 -78.42(15)
C27 Li1 Ti1 O2 -50.87(12)
O6 Li1 Ti1 O4 -157.2(4)
O2 Li1 Ti1 O4 158.9(2)
C32 Li1 Ti1 O4 80.48(15)
C27 Li1 Ti1 O4 108.03(19)

loop_
_platon_squeeze_void_nr
_platon_squeeze_void_average_x
_platon_squeeze_void_average_y
_platon_squeeze_void_average_z
_platon_squeeze_void_volume
_platon_squeeze_void_count_electrons
_platon_squeeze_void_content
1 -0.007 0.000 0.000 366 64 ' '
2 0.011 0.500 0.500 366 64 ' '
3 0.107 0.613 0.759 25 2 ' '
4 0.107 0.887 0.259 25 2 ' '
5 0.892 0.113 0.741 25 2 ' '
6 0.892 0.387 0.241 25 2 ' '
